data_2311162
loop_
_publ_author_name
'Mohamed, Shaaban K.'
'Akkurt, Mehmet'
'Singh, Kuldip'
'Marzouk, Adel A.'
'Abdelhamid, Antar A.'

_publ_section_title
;
 2-(4-Chloro-phen-yl)-1-pentyl-4,5-di-phenyl-1H-imidazole.
;
_journal_coeditor_code YK2095
_journal_issue 'Pt 8'
_journal_name_full 'Acta crystallographica. Section E, Structure reports online'
_journal_page_first o1243
_journal_paper_doi 10.1107/S1600536813018229
_journal_volume 69
_journal_year 2013
_chemical_formula_iupac 'C26 H25 Cl N2'
_chemical_formula_moiety 'C26 H25 Cl N2'
_chemical_formula_sum 'C26 H25 Cl N2'
_chemical_formula_weight 400.93
_chemical_name_systematic
;
2-(4-Chlorophenyl)-1-pentyl-4,5-diphenyl-1<i>H</i>-imidazole
;
_space_group_IT_number 14
_space_group_name_Hall '-P 2yn'
_space_group_name_H-M_alt 'P 1 21/n 1'
_symmetry_cell_setting monoclinic
_symmetry_space_group_name_Hall '-P 2yn'
_symmetry_space_group_name_H-M 'P 1 21/n 1'
_atom_sites_solution_hydrogens geom
_cell_angle_alpha 90
_cell_angle_beta 91.080(4)
_cell_angle_gamma 90
_cell_formula_units_Z 4
_cell_length_a 10.471(2)
_cell_length_b 9.7798(19)
_cell_length_c 21.682(4)
_cell_measurement_reflns_used 811
_cell_measurement_temperature 150(2)
_cell_measurement_theta_max 23.33
_cell_measurement_theta_min 2.81
_cell_volume 2219.9(7)
_computing_cell_refinement 'SAINT (Bruker, 2001)'
_computing_data_collection 'SMART (Bruker, 2001)'
_computing_data_reduction 'SAINT (Bruker, 2001)'
_computing_molecular_graphics 'ORTEP-3 for Windows (Farrugia, 2012)'
_computing_publication_material 'WinGX (Farrugia, 2012) and PLATON (Spek, 2009)'
_computing_structure_refinement 'SHELXL97 (Sheldrick, 2008)'
_computing_structure_solution 'SHELXS97 (Sheldrick, 2008)'
_diffrn_ambient_temperature 150(2)
_diffrn_measured_fraction_theta_full 0.999
_diffrn_measured_fraction_theta_max 0.999
_diffrn_measurement_device_type 'Bruker APEX 2000 CCD area-detector diffractometer'
_diffrn_measurement_method '\f and \w scans'
_diffrn_radiation_monochromator graphite
_diffrn_radiation_source 'fine-focus sealed tube'
_diffrn_radiation_type MoK\a
_diffrn_radiation_wavelength 0.71073
_diffrn_reflns_av_R_equivalents 0.0878
_diffrn_reflns_av_sigmaI/netI 0.0884
_diffrn_reflns_limit_h_max 12
_diffrn_reflns_limit_h_min -12
_diffrn_reflns_limit_k_max 11
_diffrn_reflns_limit_k_min -12
_diffrn_reflns_limit_l_max 26
_diffrn_reflns_limit_l_min -26
_diffrn_reflns_number 16940
_diffrn_reflns_reduction_process
;
;
_diffrn_reflns_theta_full 25.24
_diffrn_reflns_theta_max 26.00
_diffrn_reflns_theta_min 1.88
_exptl_absorpt_coefficient_mu 0.186
_exptl_absorpt_correction_T_max 0.980
_exptl_absorpt_correction_T_min 0.969
_exptl_absorpt_correction_type multi-scan
_exptl_absorpt_process_details '(SADABS; Bruker, 2001)'
_exptl_crystal_colour colourless
_exptl_crystal_density_diffrn 1.200
_exptl_crystal_density_method 'Not Measured'
_exptl_crystal_description block
_exptl_crystal_F_000 848
_exptl_crystal_size_max 0.360
_exptl_crystal_size_mid 0.140
_exptl_crystal_size_min 0.110
_refine_diff_density_max 0.261
_refine_diff_density_min -0.306
_refine_ls_extinction_method none
_refine_ls_goodness_of_fit_ref 0.887
_refine_ls_hydrogen_treatment constr
_refine_ls_matrix_type full
_refine_ls_number_parameters 263
_refine_ls_number_reflns 4346
_refine_ls_number_restraints 0
_refine_ls_restrained_S_all 0.887
_refine_ls_R_factor_all 0.0952
_refine_ls_R_factor_gt 0.0530
_refine_ls_shift/su_max 0.001
_refine_ls_shift/su_mean 0.000
_refine_ls_structure_factor_coef Fsqd
_refine_ls_weighting_details 'W=1/[\S^2^(FO^2^)+(0.0377P)^2^] WHERE P=(FO^2^+2FC^2^)/3'
_refine_ls_weighting_scheme calc
_refine_ls_wR_factor_gt 0.0976
_refine_ls_wR_factor_ref 0.1096
_reflns_number_gt 2593
_reflns_number_total 4346
_reflns_threshold_expression 'I> 2\s(I)'
_cod_data_source_file yk2095sup1.cif
_cod_data_source_block I
_cod_original_sg_symbol_H-M 'P 21/n'
_cod_database_code 2311162

loop_
_symmetry_equiv_pos_site_id
_symmetry_equiv_pos_as_xyz
1 x,y,z
2 1/2-x,1/2+y,1/2-z
3 -x,-y,-z
4 1/2+x,1/2-y,1/2+z

loop_
_atom_site_aniso_label
_atom_site_aniso_U_11
_atom_site_aniso_U_22
_atom_site_aniso_U_33
_atom_site_aniso_U_12
_atom_site_aniso_U_13
_atom_site_aniso_U_23
Cl1 0.0404(4) 0.0733(5) 0.0562(4) 0.0153(3) 0.0123(3) -0.0120(4)
N1 0.0299(10) 0.0311(11) 0.0249(10) 0.0013(9) 0.0005(8) 0.0005(8)
N3 0.0310(10) 0.0337(12) 0.0279(10) 0.0011(9) 0.0048(8) -0.0006(9)
C2 0.0315(13) 0.0272(13) 0.0273(12) -0.0010(10) 0.0035(10) -0.0005(10)
C4 0.0312(12) 0.0274(13) 0.0301(12) 0.0002(10) 0.0042(10) 0.0013(10)
C5 0.0292(12) 0.0275(13) 0.0298(12) 0.0013(10) 0.0029(10) 0.0007(10)
C6 0.0263(12) 0.0357(14) 0.0290(12) 0.0025(10) -0.0025(10) -0.0003(10)
C7 0.0326(13) 0.0381(15) 0.0309(12) -0.0019(11) 0.0025(10) 0.0019(11)
C8 0.0393(14) 0.0359(15) 0.0366(13) -0.0003(11) 0.0021(11) 0.0027(11)
C9 0.0488(15) 0.0581(19) 0.0432(15) 0.0014(14) 0.0070(12) 0.0190(14)
C10 0.071(2) 0.063(2) 0.0550(18) 0.0116(16) 0.0071(15) 0.0256(15)
C11 0.0298(12) 0.0291(14) 0.0291(12) -0.0025(10) 0.0013(10) -0.0034(10)
C12 0.0378(14) 0.0355(15) 0.0344(13) -0.0015(11) 0.0081(11) -0.0004(11)
C13 0.0353(14) 0.0414(16) 0.0412(14) 0.0057(11) 0.0010(11) -0.0024(12)
C14 0.0317(13) 0.0453(16) 0.0383(14) 0.0041(12) 0.0053(11) -0.0108(12)
C15 0.0401(14) 0.0449(16) 0.0295(13) -0.0035(12) 0.0099(11) -0.0039(12)
C16 0.0365(13) 0.0327(14) 0.0317(13) 0.0019(11) 0.0028(11) -0.0014(11)
C17 0.0300(12) 0.0316(14) 0.0299(12) -0.0008(11) 0.0056(10) 0.0064(11)
C18 0.0434(15) 0.0466(17) 0.0385(14) 0.0065(12) -0.0032(12) -0.0010(12)
C19 0.0455(16) 0.070(2) 0.0441(15) 0.0057(15) -0.0117(13) 0.0017(15)
C20 0.0370(15) 0.065(2) 0.0537(17) 0.0133(14) -0.0014(13) 0.0149(15)
C21 0.0429(15) 0.0426(17) 0.0533(16) 0.0119(13) 0.0082(13) 0.0090(14)
C22 0.0373(14) 0.0348(15) 0.0378(13) 0.0022(11) 0.0018(11) 0.0057(11)
C23 0.0344(13) 0.0294(14) 0.0275(12) 0.0072(11) 0.0003(10) 0.0017(10)
C24 0.0357(14) 0.0588(18) 0.0391(14) -0.0044(12) 0.0073(11) -0.0100(13)
C25 0.0418(15) 0.082(2) 0.0458(16) 0.0031(15) 0.0155(13) -0.0067(16)
C26 0.0646(19) 0.062(2) 0.0304(14) 0.0183(15) 0.0098(13) -0.0049(14)
C27 0.078(2) 0.0425(17) 0.0323(14) -0.0033(15) 0.0013(13) -0.0064(12)
C28 0.0503(15) 0.0360(15) 0.0341(13) -0.0045(12) 0.0049(12) 0.0016(11)

loop_
_atom_site_type_symbol
_atom_site_label
_atom_site_fract_x
_atom_site_fract_y
_atom_site_fract_z
_atom_site_U_iso_or_equiv
_atom_site_thermal_displace_type
_atom_site_calc_flag
_atom_site_refinement_flags
_atom_site_occupancy
Cl Cl1 0.48467(6) 0.57406(7) 1.11900(3) 0.0565(3) Uani d . 1.000
N N1 0.95325(15) 0.25818(17) 0.95080(7) 0.0286(6) Uani d . 1.000
N N3 1.02899(16) 0.24351(18) 1.04691(7) 0.0308(6) Uani d . 1.000
C C2 0.9371(2) 0.2951(2) 1.01115(9) 0.0286(7) Uani d . 1.000
C C4 1.10784(19) 0.1722(2) 1.00835(9) 0.0295(7) Uani d . 1.000
C C5 1.06275(19) 0.1789(2) 0.94862(9) 0.0288(7) Uani d . 1.000
C C6 0.87851(19) 0.3032(2) 0.89685(9) 0.0304(7) Uani d . 1.000
C C7 0.94069(19) 0.4250(2) 0.86571(9) 0.0338(8) Uani d . 1.000
C C8 0.8550(2) 0.4923(2) 0.81788(10) 0.0373(8) Uani d . 1.000
C C9 0.9151(2) 0.6130(3) 0.78703(11) 0.0500(9) Uani d . 1.000
C C10 0.8260(2) 0.6845(3) 0.74173(11) 0.0629(11) Uani d . 1.000
C C11 0.82661(19) 0.3684(2) 1.03559(9) 0.0293(7) Uani d . 1.000
C C12 0.7711(2) 0.4823(2) 1.00771(10) 0.0358(8) Uani d . 1.000
C C13 0.6648(2) 0.5448(2) 1.03269(10) 0.0393(8) Uani d . 1.000
C C14 0.6155(2) 0.4937(3) 1.08642(10) 0.0384(8) Uani d . 1.000
C C15 0.6700(2) 0.3823(2) 1.11571(10) 0.0381(8) Uani d . 1.000
C C16 0.7750(2) 0.3207(2) 1.09032(9) 0.0336(8) Uani d . 1.000
C C17 1.22136(19) 0.1012(2) 1.03386(9) 0.0304(7) Uani d . 1.000
C C18 1.2830(2) 0.1515(3) 1.08647(10) 0.0429(9) Uani d . 1.000
C C19 1.3879(2) 0.0841(3) 1.11173(11) 0.0534(10) Uani d . 1.000
C C20 1.4320(2) -0.0343(3) 1.08535(12) 0.0519(10) Uani d . 1.000
C C21 1.3724(2) -0.0846(3) 1.03348(11) 0.0462(9) Uani d . 1.000
C C22 1.2677(2) -0.0180(2) 1.00781(10) 0.0366(8) Uani d . 1.000
C C23 1.1111(2) 0.1239(2) 0.88975(9) 0.0304(8) Uani d . 1.000
C C24 1.2243(2) 0.1728(3) 0.86639(10) 0.0445(9) Uani d . 1.000
C C25 1.2713(2) 0.1218(3) 0.81166(11) 0.0564(10) Uani d . 1.000
C C26 1.2062(3) 0.0227(3) 0.77984(11) 0.0522(10) Uani d . 1.000
C C27 1.0928(3) -0.0263(3) 0.80242(10) 0.0509(10) Uani d . 1.000
C C28 1.0457(2) 0.0242(2) 0.85709(10) 0.0401(8) Uani d . 1.000
H H6A 0.79150 0.32870 0.90970 0.0360 Uiso c RU 1.000
H H6B 0.87070 0.22690 0.86700 0.0360 Uiso c RU 1.000
H H7A 0.96480 0.49340 0.89750 0.0410 Uiso c RU 1.000
H H7B 1.02000 0.39420 0.84580 0.0410 Uiso c RU 1.000
H H8A 0.83120 0.42380 0.78600 0.0450 Uiso c RU 1.000
H H8B 0.77550 0.52250 0.83790 0.0450 Uiso c RU 1.000
H H9A 0.99180 0.58190 0.76500 0.0600 Uiso c RU 1.000
H H9B 0.94330 0.67920 0.81900 0.0600 Uiso c RU 1.000
H H10A 0.79660 0.61930 0.71020 0.0950 Uiso c RU 1.000
H H10B 0.87130 0.75990 0.72200 0.0950 Uiso c RU 1.000
H H10C 0.75220 0.72050 0.76360 0.0950 Uiso c RU 1.000
H H12 0.80650 0.51800 0.97100 0.0430 Uiso c RU 1.000
H H13 0.62660 0.62170 1.01300 0.0470 Uiso c RU 1.000
H H15 0.63550 0.34850 1.15290 0.0460 Uiso c RU 1.000
H H16 0.81290 0.24420 1.11050 0.0400 Uiso c RU 1.000
H H18 1.25280 0.23280 1.10530 0.0510 Uiso c RU 1.000
H H19 1.42970 0.11990 1.14750 0.0640 Uiso c RU 1.000
H H20 1.50340 -0.08080 1.10310 0.0620 Uiso c RU 1.000
H H21 1.40310 -0.16590 1.01500 0.0550 Uiso c RU 1.000
H H22 1.22700 -0.05430 0.97190 0.0440 Uiso c RU 1.000
H H24 1.27040 0.24200 0.88810 0.0530 Uiso c RU 1.000
H H25 1.34940 0.15600 0.79620 0.0680 Uiso c RU 1.000
H H26 1.23870 -0.01230 0.74240 0.0630 Uiso c RU 1.000
H H27 1.04690 -0.09500 0.78040 0.0610 Uiso c RU 1.000
H H28 0.96750 -0.01010 0.87230 0.0480 Uiso c RU 1.000

loop_
_atom_type_symbol
_atom_type_description
_atom_type_scat_dispersion_real
_atom_type_scat_dispersion_imag
_atom_type_scat_source
C C 0.0033 0.0016 ' International Tables Vol C Tables 4.2.6.8 and 6.1.1.4'
H H 0.0000 0.0000 ' International Tables Vol C Tables 4.2.6.8 and 6.1.1.4'
Cl Cl 0.1484 0.1585 ' International Tables Vol C Tables 4.2.6.8 and 6.1.1.4'
N N 0.0061 0.0033 ' International Tables Vol C Tables 4.2.6.8 and 6.1.1.4'

loop_
_geom_angle_atom_site_label_1
_geom_angle_atom_site_label_2
_geom_angle_atom_site_label_3
_geom_angle
_geom_angle_publ_flag
C2 N1 C5 107.28(16) no
C2 N1 C6 127.60(16) no
C5 N1 C6 124.87(16) no
C2 N3 C4 105.97(16) no
N1 C2 N3 110.93(17) no
N1 C2 C11 125.82(18) no
N3 C2 C11 122.92(17) no
N3 C4 C5 110.47(17) no
N3 C4 C17 119.95(17) no
C5 C4 C17 129.58(18) no
N1 C5 C4 105.36(17) no
N1 C5 C23 121.90(17) no
C4 C5 C23 132.71(19) no
N1 C6 C7 111.31(16) no
C6 C7 C8 113.10(16) no
C7 C8 C9 113.60(17) no
C8 C9 C10 113.21(19) no
C2 C11 C12 124.08(18) no
C2 C11 C16 117.69(18) no
C12 C11 C16 118.23(18) no
C11 C12 C13 120.99(19) no
C12 C13 C14 119.1(2) no
Cl1 C14 C13 119.34(19) no
Cl1 C14 C15 119.46(17) no
C13 C14 C15 121.2(2) no
C14 C15 C16 119.20(19) no
C11 C16 C15 121.28(19) no
C4 C17 C18 119.97(19) no
C4 C17 C22 121.91(18) no
C18 C17 C22 118.1(2) no
C17 C18 C19 120.6(2) no
C18 C19 C20 120.4(2) no
C19 C20 C21 119.6(2) no
C20 C21 C22 120.5(2) no
C17 C22 C21 120.8(2) no
C5 C23 C24 119.91(19) no
C5 C23 C28 121.60(19) no
C24 C23 C28 118.5(2) no
C23 C24 C25 120.6(2) no
C24 C25 C26 120.4(2) no
C25 C26 C27 119.5(2) no
C26 C27 C28 120.2(2) no
C23 C28 C27 120.7(2) no
N1 C6 H6A 109.00 no
N1 C6 H6B 109.00 no
C7 C6 H6A 109.00 no
C7 C6 H6B 109.00 no
H6A C6 H6B 108.00 no
C6 C7 H7A 109.00 no
C6 C7 H7B 109.00 no
C8 C7 H7A 109.00 no
C8 C7 H7B 109.00 no
H7A C7 H7B 108.00 no
C7 C8 H8A 109.00 no
C7 C8 H8B 109.00 no
C9 C8 H8A 109.00 no
C9 C8 H8B 109.00 no
H8A C8 H8B 108.00 no
C8 C9 H9A 109.00 no
C8 C9 H9B 109.00 no
C10 C9 H9A 109.00 no
C10 C9 H9B 109.00 no
H9A C9 H9B 108.00 no
C9 C10 H10A 109.00 no
C9 C10 H10B 109.00 no
C9 C10 H10C 110.00 no
H10A C10 H10B 109.00 no
H10A C10 H10C 109.00 no
H10B C10 H10C 109.00 no
C11 C12 H12 119.00 no
C13 C12 H12 120.00 no
C12 C13 H13 120.00 no
C14 C13 H13 120.00 no
C14 C15 H15 120.00 no
C16 C15 H15 120.00 no
C11 C16 H16 119.00 no
C15 C16 H16 119.00 no
C17 C18 H18 120.00 no
C19 C18 H18 120.00 no
C18 C19 H19 120.00 no
C20 C19 H19 120.00 no
C19 C20 H20 120.00 no
C21 C20 H20 120.00 no
C20 C21 H21 120.00 no
C22 C21 H21 120.00 no
C17 C22 H22 120.00 no
C21 C22 H22 120.00 no
C23 C24 H24 120.00 no
C25 C24 H24 120.00 no
C24 C25 H25 120.00 no
C26 C25 H25 120.00 no
C25 C26 H26 120.00 no
C27 C26 H26 120.00 no
C26 C27 H27 120.00 no
C28 C27 H27 120.00 no
C23 C28 H28 120.00 no
C27 C28 H28 120.00 no

loop_
_geom_bond_atom_site_label_1
_geom_bond_atom_site_label_2
_geom_bond_distance
_geom_bond_publ_flag
Cl1 C14 1.741(2) no
N1 C2 1.371(2) no
N1 C5 1.386(3) no
N1 C6 1.463(3) no
N3 C2 1.324(3) no
N3 C4 1.376(3) no
C2 C11 1.468(3) no
C4 C5 1.372(3) no
C4 C17 1.475(3) no
C5 C23 1.483(3) no
C6 C7 1.522(3) no
C7 C8 1.510(3) no
C8 C9 1.501(3) no
C9 C10 1.513(3) no
C11 C12 1.390(3) no
C11 C16 1.394(3) no
C12 C13 1.389(3) no
C13 C14 1.377(3) no
C14 C15 1.379(3) no
C15 C16 1.378(3) no
C17 C18 1.390(3) no
C17 C22 1.387(3) no
C18 C19 1.385(3) no
C19 C20 1.375(4) no
C20 C21 1.367(4) no
C21 C22 1.383(3) no
C23 C24 1.383(3) no
C23 C28 1.379(3) no
C24 C25 1.386(3) no
C25 C26 1.365(4) no
C26 C27 1.379(4) no
C27 C28 1.384(3) no
C6 H6A 0.9900 no
C6 H6B 0.9900 no
C7 H7A 0.9900 no
C7 H7B 0.9900 no
C8 H8A 0.9900 no
C8 H8B 0.9900 no
C9 H9A 0.9900 no
C9 H9B 0.9900 no
C10 H10A 0.9800 no
C10 H10B 0.9800 no
C10 H10C 0.9800 no
C12 H12 0.9500 no
C13 H13 0.9500 no
C15 H15 0.9500 no
C16 H16 0.9500 no
C18 H18 0.9500 no
C19 H19 0.9500 no
C20 H20 0.9500 no
C21 H21 0.9500 no
C22 H22 0.9500 no
C24 H24 0.9500 no
C25 H25 0.9500 no
C26 H26 0.9500 no
C27 H27 0.9500 no
C28 H28 0.9500 no

loop_
_geom_hbond_atom_site_label_D
_geom_hbond_atom_site_label_H
_geom_hbond_atom_site_label_A
_geom_hbond_site_symmetry_A
_geom_hbond_distance_DH
_geom_hbond_distance_HA
_geom_hbond_distance_DA
_geom_hbond_angle_DHA
_geom_hbond_publ_flag
C20 H20 C25 3_857 0.95 3.00 3.887(3) 157 yes
C24 H24 C13 3_767 0.95 2.78 3.697(3) 163 yes
C28 H28 N3 3_757 0.95 2.88 3.444(3) 119 yes
C28 H28 C17 3_757 0.95 3.00 3.894(3) 158 yes

loop_
_geom_torsion_atom_site_label_1
_geom_torsion_atom_site_label_2
_geom_torsion_atom_site_label_3
_geom_torsion_atom_site_label_4
_geom_torsion
_geom_torsion_publ_flag
C5 N1 C2 N3 -0.3(2) no
C5 N1 C2 C11 -173.78(19) no
C6 N1 C2 N3 -174.66(18) no
C6 N1 C2 C11 11.9(3) no
C2 N1 C5 C4 -0.2(2) no
C2 N1 C5 C23 -178.41(18) no
C6 N1 C5 C4 174.38(17) no
C6 N1 C5 C23 -3.9(3) no
C2 N1 C6 C7 94.4(2) no
C5 N1 C6 C7 -79.0(2) no
C4 N3 C2 N1 0.7(2) no
C4 N3 C2 C11 174.34(18) no
C2 N3 C4 C5 -0.8(2) no
C2 N3 C4 C17 179.98(19) no
N1 C2 C11 C12 -45.1(3) no
N1 C2 C11 C16 135.2(2) no
N3 C2 C11 C12 142.2(2) no
N3 C2 C11 C16 -37.5(3) no
N3 C4 C5 N1 0.6(2) no
N3 C4 C5 C23 178.6(2) no
C17 C4 C5 N1 179.72(19) no
C17 C4 C5 C23 -2.3(4) no
N3 C4 C17 C18 -29.6(3) no
N3 C4 C17 C22 148.7(2) no
C5 C4 C17 C18 151.4(2) no
C5 C4 C17 C22 -30.4(3) no
N1 C5 C23 C24 111.6(2) no
N1 C5 C23 C28 -68.3(3) no
C4 C5 C23 C24 -66.1(3) no
C4 C5 C23 C28 114.0(3) no
N1 C6 C7 C8 -168.61(16) no
C6 C7 C8 C9 179.75(18) no
C7 C8 C9 C10 -176.82(19) no
C2 C11 C12 C13 178.54(19) no
C16 C11 C12 C13 -1.8(3) no
C2 C11 C16 C15 -178.87(19) no
C12 C11 C16 C15 1.4(3) no
C11 C12 C13 C14 1.0(3) no
C12 C13 C14 Cl1 178.44(17) no
C12 C13 C14 C15 0.2(3) no
Cl1 C14 C15 C16 -178.79(17) no
C13 C14 C15 C16 -0.5(3) no
C14 C15 C16 C11 -0.3(3) no
C4 C17 C18 C19 178.5(2) no
C22 C17 C18 C19 0.2(3) no
C4 C17 C22 C21 -178.4(2) no
C18 C17 C22 C21 -0.1(3) no
C17 C18 C19 C20 -0.5(4) no
C18 C19 C20 C21 0.7(4) no
C19 C20 C21 C22 -0.6(4) no
C20 C21 C22 C17 0.3(4) no
C5 C23 C24 C25 179.5(2) no
C28 C23 C24 C25 -0.5(3) no
C5 C23 C28 C27 -179.6(2) no
C24 C23 C28 C27 0.4(3) no
C23 C24 C25 C26 0.2(4) no
C24 C25 C26 C27 0.2(4) no
C25 C26 C27 C28 -0.3(4) no
C26 C27 C28 C23 0.0(4) no
